data_7000106
loop_
_publ_author_name
'Majoumo-Mbe, F\'elicit\'e'
'L\"onnecke, Peter'
'Novikova, Elena V.'
'Belov, Gennadiy P.'
'Hey-Hawkins, Evamarie'

_publ_section_title
;
 Oligodentate P,N ligands:
 N,N,N',N'-tetrakis(diphenylphosphanyl)-1,3-diaminobenzene complexes of
 rhodium, nickel and palladium.
;
_journal_issue 20
_journal_name_full 'Dalton transactions (Cambridge, England : 2003)'
_journal_page_first 3326
_journal_page_last 3330
_journal_paper_doi 10.1039/b508537c
_journal_year 2005
_chemical_formula_sum 'C58.5 H53 Br4 Cl9 N2 Ni2 P4'
_chemical_formula_weight 1664.02
_chemical_name_systematic
;
?
;
_space_group_IT_number 96
_symmetry_cell_setting tetragonal
_symmetry_space_group_name_Hall 'P 4nw 2abw'
_symmetry_space_group_name_H-M 'P 43 21 2'
_atom_sites_solution_hydrogens geom
_atom_sites_solution_primary direct
_atom_sites_solution_secondary difmap
_audit_creation_method SHELXL-97
_cell_angle_alpha 90.00
_cell_angle_beta 90.00
_cell_angle_gamma 90.00
_cell_formula_units_Z 8
_cell_length_a 15.488(2)
_cell_length_b 15.488(2)
_cell_length_c 58.128(11)
_cell_measurement_reflns_used 974
_cell_measurement_temperature 208(2)
_cell_measurement_theta_max 25.56
_cell_measurement_theta_min 2.94
_cell_volume 13944(4)
_computing_cell_refinement 'Bruker SAINT'
_computing_data_collection 'Bruker SMART'
_computing_data_reduction 'Bruker SAINT'
_computing_molecular_graphics 'ORTEP3 for Windows (L. J. Farrugia, 1997)'
_computing_publication_material 'WINGX (L.J. Farrugia,1999)'
_computing_structure_refinement 'SHELXL-97 (Sheldrick, 1997)'
_computing_structure_solution 'SHELXS-97 (Sheldrick, 1990)'
_diffrn_ambient_temperature 208(2)
_diffrn_measured_fraction_theta_full 0.998
_diffrn_measured_fraction_theta_max 0.998
_diffrn_measurement_device_type 'CCD area detector'
_diffrn_measurement_method 'omega scans'
_diffrn_radiation_monochromator graphite
_diffrn_radiation_source 'fine-focus sealed tube'
_diffrn_radiation_type MoK\a
_diffrn_radiation_wavelength 0.71073
_diffrn_reflns_av_R_equivalents 0.1528
_diffrn_reflns_av_sigmaI/netI 0.1131
_diffrn_reflns_limit_h_max 19
_diffrn_reflns_limit_h_min -18
_diffrn_reflns_limit_k_max 19
_diffrn_reflns_limit_k_min -19
_diffrn_reflns_limit_l_max 72
_diffrn_reflns_limit_l_min -43
_diffrn_reflns_number 75395
_diffrn_reflns_theta_full 26.41
_diffrn_reflns_theta_max 26.41
_diffrn_reflns_theta_min 2.48
_exptl_absorpt_coefficient_mu 3.306
_exptl_absorpt_correction_type multi-scan
_exptl_crystal_colour red
_exptl_crystal_density_diffrn 1.585
_exptl_crystal_density_method 'not measured'
_exptl_crystal_description prism
_exptl_crystal_F_000 6616
_exptl_crystal_size_max 0.30
_exptl_crystal_size_mid 0.20
_exptl_crystal_size_min 0.05
_refine_diff_density_max 2.377
_refine_diff_density_min -0.757
_refine_diff_density_rms 0.171
_refine_ls_abs_structure_details 'Flack H D (1983), Acta Cryst. A39, 876-881'
_refine_ls_abs_structure_Flack 0.09(2)
_refine_ls_extinction_method none
_refine_ls_goodness_of_fit_ref 1.104
_refine_ls_hydrogen_treatment refxyz
_refine_ls_matrix_type full
_refine_ls_number_parameters 679
_refine_ls_number_reflns 14296
_refine_ls_number_restraints 18
_refine_ls_restrained_S_all 1.106
_refine_ls_R_factor_all 0.1541
_refine_ls_R_factor_gt 0.1071
_refine_ls_shift/su_max 0.001
_refine_ls_shift/su_mean 0.000
_refine_ls_structure_factor_coef Fsqd
_refine_ls_weighting_details 'calc w=1/[\s^2^(Fo^2^)+(0.1007P)^2^+136.7325P] where P=(Fo^2^+2Fc^2^)/3'
_refine_ls_weighting_scheme calc
_refine_ls_wR_factor_gt 0.2411
_refine_ls_wR_factor_ref 0.2641
_reflns_number_gt 9624
_reflns_number_total 14296
_reflns_threshold_expression >2sigma(I)
_cod_data_source_file b508537c.txt
_cod_data_source_block c1458fin
_cod_depositor_comments
;
The following automatic conversions were performed:
'_symmetry_cell_setting' value 'Tetragonal' changed to 'tetragonal'
according to '/home/saulius/struct/CIF-dictionaries/cif_core.dic'
dictionary named 'cif_core.dic' version 2.4.1 from 2010-06-29.

Automatic conversion script
Id: cif_fix_enum 1527 2010-12-29 10:47:43Z saulius 
;
_cod_original_sg_symbol_H-M P4(3)2(1)2
_cod_original_formula_sum 'C58.50 H53 Br4 Cl9 N2 Ni2 P4'
_cod_database_code 7000106

loop_
_symmetry_equiv_pos_as_xyz
'x, y, z'
'x+1/2, -y+1/2, -z+1/4'
'-x, -y, z+1/2'
'-x+1/2, y+1/2, -z+3/4'
'y, x, -z'
'y+1/2, -x+1/2, z+1/4'
'-y+1/2, x+1/2, z+3/4'
'-y, -x, -z+1/2'

loop_
_atom_site_label
_atom_site_type_symbol
_atom_site_fract_x
_atom_site_fract_y
_atom_site_fract_z
_atom_site_U_iso_or_equiv
_atom_site_adp_type
_atom_site_occupancy
_atom_site_symmetry_multiplicity
_atom_site_calc_flag
_atom_site_refinement_flags
_atom_site_disorder_assembly
_atom_site_disorder_group
Br1 Br 1.06406(14) 0.30329(12) 0.23357(3) 0.0554(5) Uani 1 1 d . . .
Br2 Br 1.00341(12) 0.10193(11) 0.21079(3) 0.0520(4) Uani 1 1 d . . .
Br3 Br 0.87648(12) 0.87424(10) 0.12861(3) 0.0524(4) Uani 1 1 d . . .
Br4 Br 0.90118(11) 0.83979(10) 0.06793(3) 0.0469(4) Uani 1 1 d . . .
Ni1 Ni 1.01067(12) 0.24569(12) 0.19955(3) 0.0339(4) Uani 1 1 d . . .
Ni2 Ni 0.89325(12) 0.76200(11) 0.10216(3) 0.0317(4) Uani 1 1 d . . .
P1 P 1.0108(2) 0.3659(2) 0.18235(6) 0.0317(8) Uani 1 1 d . . .
P2 P 0.9587(2) 0.2204(2) 0.16656(6) 0.0318(8) Uani 1 1 d . . .
P3 P 0.8948(2) 0.6671(2) 0.12837(6) 0.0288(7) Uani 1 1 d . . .
P4 P 0.9002(2) 0.6417(2) 0.08480(6) 0.0300(7) Uani 1 1 d . . .
N1 N 0.9596(7) 0.3280(7) 0.1581(2) 0.031(3) Uani 1 1 d . . .
N2 N 0.9059(7) 0.5822(7) 0.10987(18) 0.026(2) Uani 1 1 d . . .
C1 C 1.1157(9) 0.4098(9) 0.1748(2) 0.033(3) Uani 1 1 d . . .
C2 C 1.1479(10) 0.3983(9) 0.1530(3) 0.040(3) Uani 1 1 d . . .
H2 H 1.1126 0.3731 0.1417 0.048 Uiso 1 1 calc R . .
C3 C 1.2317(10) 0.4232(9) 0.1473(3) 0.045(4) Uani 1 1 d . . .
H3 H 1.2557 0.4125 0.1327 0.054 Uiso 1 1 calc R . .
C4 C 1.2778(10) 0.4655(12) 0.1648(3) 0.054(5) Uani 1 1 d . . .
H4 H 1.3321 0.4891 0.1612 0.064 Uiso 1 1 calc R . .
C5 C 1.2497(11) 0.4738(10) 0.1856(3) 0.052(5) Uani 1 1 d . . .
H5 H 1.2857 0.4974 0.1970 0.062 Uiso 1 1 calc R . .
C6 C 1.1643(9) 0.4474(9) 0.1913(3) 0.038(3) Uani 1 1 d . . .
H6 H 1.1421 0.4559 0.2061 0.045 Uiso 1 1 calc R . .
C7 C 0.9434(10) 0.4461(10) 0.1970(3) 0.042(4) Uani 1 1 d . . .
C8 C 0.9708(10) 0.5275(11) 0.2013(3) 0.046(4) Uani 1 1 d . . .
H8 H 1.0224 0.5473 0.1947 0.056 Uiso 1 1 calc R . .
C9 C 0.9235(15) 0.5821(13) 0.2156(4) 0.074(7) Uani 1 1 d . . .
H9 H 0.9408 0.6391 0.2187 0.088 Uiso 1 1 calc R . .
C10 C 0.8473(16) 0.546(2) 0.2252(3) 0.092(9) Uani 1 1 d . . .
H10 H 0.8133 0.5803 0.2350 0.111 Uiso 1 1 calc R . .
C11 C 0.8236(16) 0.4688(15) 0.2210(3) 0.069(6) Uani 1 1 d . . .
H11 H 0.7713 0.4481 0.2270 0.083 Uiso 1 1 calc R . .
C12 C 0.8722(14) 0.4170(13) 0.2080(4) 0.073(6) Uani 1 1 d . . .
H12 H 0.8564 0.3587 0.2064 0.088 Uiso 1 1 calc R . .
C13 C 1.0266(8) 0.1577(8) 0.1479(2) 0.027(3) Uani 1 1 d . . .
C14 C 0.9968(10) 0.0962(10) 0.1329(3) 0.048(4) Uani 1 1 d . . .
H14 H 0.9372 0.0853 0.1319 0.057 Uiso 1 1 calc R . .
C15 C 1.0548(12) 0.0487(9) 0.1188(3) 0.048(4) Uani 1 1 d . . .
H15 H 1.0340 0.0076 0.1082 0.058 Uiso 1 1 calc R . .
C16 C 1.1388(12) 0.0637(11) 0.1208(3) 0.050(4) Uani 1 1 d . . .
H16 H 1.1777 0.0311 0.1119 0.060 Uiso 1 1 calc R . .
C17 C 1.1710(11) 0.1261(10) 0.1355(3) 0.046(4) Uani 1 1 d . . .
H17 H 1.2306 0.1376 0.1358 0.055 Uiso 1 1 calc R . .
C18 C 1.1160(9) 0.1718(10) 0.1500(2) 0.036(3) Uani 1 1 d . . .
H18 H 1.1380 0.2111 0.1609 0.043 Uiso 1 1 calc R . .
C19 C 0.8482(11) 0.1828(10) 0.1638(3) 0.043(4) Uani 1 1 d . . .
C20 C 0.7827(10) 0.2400(11) 0.1598(3) 0.045(4) Uani 1 1 d . . .
H20 H 0.7943 0.2988 0.1573 0.054 Uiso 1 1 calc R . .
C21 C 0.6965(14) 0.2082(18) 0.1597(4) 0.084(8) Uani 1 1 d . . .
H21 H 0.6501 0.2468 0.1580 0.101 Uiso 1 1 calc R . .
C22 C 0.6811(12) 0.1223(15) 0.1620(4) 0.082(8) Uani 1 1 d . . .
H22 H 0.6244 0.1012 0.1606 0.099 Uiso 1 1 calc R . .
C23 C 0.7469(14) 0.0667(13) 0.1663(3) 0.068(6) Uani 1 1 d . . .
H23 H 0.7354 0.0079 0.1689 0.081 Uiso 1 1 calc R . .
C24 C 0.8312(11) 0.0968(10) 0.1670(3) 0.044(4) Uani 1 1 d . . .
H24 H 0.8769 0.0581 0.1696 0.052 Uiso 1 1 calc R . .
C25 C 0.9426(9) 0.3652(10) 0.1362(2) 0.035(3) Uani 1 1 d . . .
C26 C 0.9304(8) 0.4544(9) 0.1350(2) 0.028(3) Uani 1 1 d . . .
H26 H 0.9323 0.4892 0.1483 0.033 Uiso 1 1 calc R . .
C27 C 0.9146(8) 0.4909(8) 0.1125(2) 0.023(3) Uani 1 1 d . . .
C28 C 0.9068(10) 0.4375(9) 0.0932(2) 0.032(3) Uani 1 1 d . . .
H28 H 0.8958 0.4610 0.0785 0.039 Uiso 1 1 calc R . .
C29 C 0.9156(10) 0.3489(9) 0.0961(2) 0.039(4) Uani 1 1 d . . .
H29 H 0.9091 0.3123 0.0833 0.046 Uiso 1 1 calc R . .
C30 C 0.9333(11) 0.3140(9) 0.1170(2) 0.045(4) Uani 1 1 d . . .
H30 H 0.9393 0.2539 0.1184 0.053 Uiso 1 1 calc R . .
C31 C 0.7959(9) 0.6522(9) 0.1441(3) 0.033(3) Uani 1 1 d . . .
C32 C 0.7206(8) 0.6753(10) 0.1340(3) 0.039(4) Uani 1 1 d . . .
H32 H 0.7235 0.7037 0.1198 0.046 Uiso 1 1 calc R . .
C33 C 0.6393(11) 0.6598(10) 0.1433(3) 0.047(4) Uani 1 1 d . . .
H33 H 0.5887 0.6717 0.1350 0.057 Uiso 1 1 calc R . .
C34 C 0.6359(11) 0.6278(12) 0.1644(3) 0.058(5) Uani 1 1 d . . .
H34 H 0.5821 0.6237 0.1718 0.070 Uiso 1 1 calc R . .
C35 C 0.7117(11) 0.5992(12) 0.1764(3) 0.052(4) Uani 1 1 d . . .
H35 H 0.7076 0.5725 0.1908 0.062 Uiso 1 1 calc R . .
C36 C 0.7939(10) 0.6126(11) 0.1656(3) 0.047(4) Uani 1 1 d . . .
H36 H 0.8452 0.5950 0.1729 0.057 Uiso 1 1 calc R . .
C37 C 0.9835(8) 0.6671(9) 0.1477(2) 0.029(3) Uani 1 1 d . . .
C38 C 1.0619(10) 0.6304(9) 0.1403(2) 0.035(3) Uani 1 1 d . . .
H38 H 1.0632 0.5973 0.1267 0.042 Uiso 1 1 calc R . .
C39 C 1.1377(10) 0.6425(9) 0.1529(3) 0.040(4) Uani 1 1 d . . .
H39 H 1.1898 0.6171 0.1481 0.047 Uiso 1 1 calc R . .
C40 C 1.1348(10) 0.6936(10) 0.1731(3) 0.047(4) Uani 1 1 d . . .
H40 H 1.1853 0.7026 0.1818 0.056 Uiso 1 1 calc R . .
C41 C 1.0590(11) 0.7297(11) 0.1800(3) 0.050(4) Uani 1 1 d . . .
H41 H 1.0563 0.7616 0.1938 0.060 Uiso 1 1 calc R . .
C42 C 0.9853(11) 0.7190(10) 0.1664(3) 0.045(4) Uani 1 1 d . . .
H42 H 0.9348 0.7491 0.1705 0.054 Uiso 1 1 calc R . .
C43 C 0.8052(9) 0.6125(9) 0.0695(2) 0.031(3) Uani 1 1 d . . .
C44 C 0.7390(9) 0.5644(9) 0.0802(2) 0.033(3) Uani 1 1 d . . .
H44 H 0.7475 0.5420 0.0951 0.040 Uiso 1 1 calc R . .
C45 C 0.6589(9) 0.5496(10) 0.0685(3) 0.040(4) Uani 1 1 d . . .
H45 H 0.6127 0.5218 0.0759 0.048 Uiso 1 1 calc R . .
C46 C 0.6512(10) 0.5774(9) 0.0459(3) 0.042(4) Uani 1 1 d . . .
H46 H 0.6018 0.5631 0.0373 0.050 Uiso 1 1 calc R . .
C47 C 0.7148(11) 0.6252(13) 0.0360(3) 0.056(5) Uani 1 1 d . . .
H47 H 0.7058 0.6481 0.0213 0.067 Uiso 1 1 calc R . .
C48 C 0.7928(10) 0.6416(10) 0.0471(2) 0.041(4) Uani 1 1 d . . .
H48 H 0.8368 0.6721 0.0394 0.049 Uiso 1 1 calc R . .
C49 C 0.9933(10) 0.6171(9) 0.0675(3) 0.037(3) Uani 1 1 d . . .
C50 C 1.0712(11) 0.6517(12) 0.0742(3) 0.049(4) Uani 1 1 d . . .
H50 H 1.0733 0.6889 0.0870 0.059 Uiso 1 1 calc R . .
C51 C 1.1437(12) 0.6334(13) 0.0629(3) 0.059(5) Uani 1 1 d . . .
H51 H 1.1969 0.6553 0.0681 0.071 Uiso 1 1 calc R . .
C52 C 1.1401(13) 0.5820(12) 0.0437(3) 0.064(6) Uani 1 1 d . . .
H52 H 1.1910 0.5734 0.0352 0.077 Uiso 1 1 calc R . .
C53 C 1.0668(13) 0.5434(14) 0.0364(4) 0.073(6) Uani 1 1 d . . .
H53 H 1.0669 0.5059 0.0237 0.088 Uiso 1 1 calc R . .
C54 C 0.9909(12) 0.5614(12) 0.0485(3) 0.055(5) Uani 1 1 d . . .
H54 H 0.9384 0.5363 0.0438 0.066 Uiso 1 1 calc R . .
Cl1 Cl 0.8825(4) 0.8884(4) 0.19945(10) 0.0816(16) Uani 1 1 d D . .
Cl2 Cl 0.9703(4) 0.8268(4) 0.24031(9) 0.0861(18) Uani 1 1 d D . .
C55 C 0.8990(11) 0.9021(12) 0.2291(3) 0.063(5) Uani 1 1 d D . .
H55A H 0.9216 0.9602 0.2320 0.075 Uiso 1 1 calc R . .
H55B H 0.8435 0.8971 0.2371 0.075 Uiso 1 1 calc R . .
Cl3 Cl 0.2667(4) 0.2533(4) 0.19534(9) 0.0759(15) Uani 1 1 d D . .
Cl4 Cl 0.3417(4) 0.1089(4) 0.21870(10) 0.0849(17) Uani 1 1 d D . .
C56 C 0.2452(11) 0.1604(12) 0.2114(4) 0.081(7) Uani 1 1 d D . .
H56A H 0.2138 0.1761 0.2255 0.097 Uiso 1 1 calc R . .
H56B H 0.2088 0.1211 0.2025 0.097 Uiso 1 1 calc R . .
Cl5 Cl 0.282(3) 0.293(3) 0.2682(7) 0.55(2) Uiso 1 1 d D . .
Cl6 Cl 0.389(3) 0.429(3) 0.2581(7) 0.56(3) Uiso 1 1 d D . .
C57 C 0.282(3) 0.396(3) 0.2559(12) 0.33(4) Uiso 1 1 d D . .
H57A H 0.2638 0.3938 0.2397 0.394 Uiso 1 1 calc R . .
H57B H 0.2439 0.4352 0.2643 0.394 Uiso 1 1 calc R . .
Cl7 Cl 0.508(2) 0.379(2) 0.1846(6) 0.463(19) Uiso 1 1 d D . .
Cl8 Cl 0.555(4) 0.324(4) 0.2261(7) 0.68(4) Uiso 1 1 d D . .
C58 C 0.538(5) 0.421(3) 0.2115(9) 0.35(4) Uiso 1 1 d D . .
H58A H 0.5908 0.4559 0.2105 0.417 Uiso 1 1 calc R . .
H58B H 0.4917 0.4554 0.2185 0.417 Uiso 1 1 calc R . .
Cl9 Cl 0.7518(9) 0.1938(8) 0.2269(2) 0.180(4) Uiso 1 1 d . . .
C59 C 0.8215(18) 0.1785(18) 0.2500 0.102(12) Uiso 1 2 d S . .
H59A H 0.8149 0.1191 0.2555 0.122 Uiso 0.50 1 calc PR . .
H59B H 0.8809 0.1851 0.2445 0.122 Uiso 0.50 1 calc PR . .

loop_
_atom_site_aniso_label
_atom_site_aniso_U_11
_atom_site_aniso_U_22
_atom_site_aniso_U_33
_atom_site_aniso_U_23
_atom_site_aniso_U_13
_atom_site_aniso_U_12
Br1 0.0814(13) 0.0491(10) 0.0357(8) 0.0015(7) -0.0101(9) -0.0020(9)
Br2 0.0649(11) 0.0378(8) 0.0533(10) 0.0116(8) -0.0051(8) 0.0009(8)
Br3 0.0698(12) 0.0280(8) 0.0595(10) -0.0074(7) -0.0085(9) 0.0038(7)
Br4 0.0477(9) 0.0375(8) 0.0556(10) 0.0145(7) -0.0024(8) 0.0029(7)
Ni1 0.0387(11) 0.0322(10) 0.0309(9) 0.0072(8) -0.0016(8) 0.0013(8)
Ni2 0.0332(10) 0.0207(8) 0.0412(10) 0.0023(7) -0.0045(8) 0.0024(7)
P1 0.040(2) 0.0273(18) 0.0280(17) -0.0001(14) -0.0020(16) -0.0015(16)
P2 0.036(2) 0.0284(19) 0.0307(19) 0.0034(15) -0.0033(16) -0.0018(15)
P3 0.0293(18) 0.0240(16) 0.0331(18) 0.0003(14) -0.0023(15) 0.0034(15)
P4 0.0320(19) 0.0269(18) 0.0311(18) 0.0032(15) -0.0016(16) 0.0004(15)
N1 0.035(6) 0.021(6) 0.038(7) 0.005(5) 0.003(5) 0.002(5)
N2 0.025(6) 0.024(6) 0.031(6) 0.001(4) 0.000(5) 0.001(4)
C1 0.040(8) 0.025(7) 0.035(8) 0.005(6) 0.006(6) -0.002(6)
C2 0.043(9) 0.023(7) 0.055(9) -0.001(7) 0.003(7) -0.003(6)
C3 0.036(8) 0.024(8) 0.074(11) 0.010(7) 0.015(8) -0.008(6)
C4 0.030(9) 0.064(12) 0.067(12) 0.016(9) 0.019(8) -0.014(8)
C5 0.047(10) 0.046(10) 0.063(11) 0.016(8) -0.020(9) -0.022(8)
C6 0.028(7) 0.030(8) 0.055(9) 0.002(7) -0.010(7) 0.008(6)
C7 0.038(9) 0.044(9) 0.043(9) -0.006(7) -0.001(7) -0.002(7)
C8 0.038(9) 0.056(10) 0.045(9) -0.028(8) 0.002(7) -0.015(7)
C9 0.093(17) 0.053(12) 0.075(14) -0.027(10) -0.042(13) 0.018(11)
C10 0.078(17) 0.17(3) 0.033(10) 0.006(14) 0.011(10) 0.049(18)
C11 0.087(16) 0.064(14) 0.058(13) -0.003(11) 0.012(11) -0.011(12)
C12 0.080(15) 0.051(12) 0.088(15) -0.003(10) 0.035(12) 0.017(10)
C13 0.031(7) 0.025(7) 0.026(7) -0.005(6) 0.001(6) -0.001(5)
C14 0.031(8) 0.037(8) 0.074(11) 0.007(8) -0.007(8) 0.000(7)
C15 0.069(12) 0.025(8) 0.050(10) -0.025(7) 0.011(9) 0.008(8)
C16 0.067(12) 0.042(9) 0.040(9) 0.015(8) 0.017(8) 0.008(8)
C17 0.038(8) 0.030(8) 0.069(11) 0.002(8) 0.007(8) 0.010(7)
C18 0.034(8) 0.039(8) 0.033(8) 0.007(6) 0.010(6) 0.003(6)
C19 0.053(10) 0.045(9) 0.031(8) 0.009(7) 0.008(7) -0.002(8)
C20 0.036(9) 0.049(10) 0.050(9) 0.022(8) 0.006(7) 0.016(7)
C21 0.051(12) 0.14(2) 0.064(14) 0.029(14) -0.002(10) -0.020(13)
C22 0.027(10) 0.075(15) 0.14(2) 0.039(15) -0.019(11) -0.024(10)
C23 0.067(14) 0.060(12) 0.076(14) -0.013(10) 0.007(11) -0.031(11)
C24 0.049(9) 0.042(9) 0.039(8) -0.003(7) -0.006(7) -0.013(8)
C25 0.032(8) 0.038(8) 0.036(8) -0.009(6) -0.001(6) -0.009(6)
C26 0.022(7) 0.028(7) 0.033(7) 0.000(6) -0.004(6) 0.002(5)
C27 0.025(6) 0.018(6) 0.025(6) 0.008(5) 0.006(5) 0.019(5)
C28 0.055(9) 0.028(7) 0.013(6) 0.001(5) -0.006(6) 0.016(7)
C29 0.047(9) 0.035(8) 0.034(8) -0.011(6) -0.001(7) 0.012(7)
C30 0.079(12) 0.015(7) 0.039(8) -0.008(6) -0.018(8) 0.025(7)
C31 0.026(7) 0.033(8) 0.041(8) -0.012(7) -0.006(6) 0.003(6)
C32 0.020(7) 0.045(9) 0.050(9) -0.013(7) -0.002(6) 0.009(6)
C33 0.058(11) 0.036(9) 0.048(10) -0.001(7) -0.005(8) 0.029(8)
C34 0.045(10) 0.052(11) 0.078(13) -0.041(10) 0.001(9) 0.007(8)
C35 0.042(9) 0.065(11) 0.048(10) 0.008(9) 0.015(7) -0.002(8)
C36 0.034(8) 0.058(11) 0.049(10) -0.019(8) 0.003(7) -0.012(8)
C37 0.026(7) 0.027(7) 0.034(7) -0.004(6) 0.001(6) 0.000(6)
C38 0.047(9) 0.033(8) 0.025(7) -0.003(6) 0.003(6) -0.002(7)
C39 0.045(9) 0.027(8) 0.047(9) 0.008(7) -0.004(7) -0.005(6)
C40 0.030(8) 0.032(8) 0.079(12) 0.010(8) -0.010(8) -0.013(7)
C41 0.054(11) 0.044(9) 0.053(10) 0.003(8) -0.026(8) -0.016(8)
C42 0.047(10) 0.035(8) 0.053(10) 0.004(7) 0.002(8) 0.003(7)
C43 0.038(8) 0.029(7) 0.027(7) -0.010(6) -0.004(6) 0.004(6)
C44 0.038(8) 0.026(7) 0.035(8) 0.000(6) 0.003(6) 0.004(6)
C45 0.025(7) 0.037(8) 0.057(10) -0.006(7) -0.010(7) -0.001(6)
C46 0.037(9) 0.030(8) 0.059(10) 0.007(7) -0.019(7) -0.004(6)
C47 0.045(10) 0.082(13) 0.041(9) -0.003(9) -0.032(8) -0.014(9)
C48 0.044(9) 0.047(9) 0.031(8) 0.012(7) -0.006(7) -0.004(7)
C49 0.044(9) 0.024(7) 0.043(8) -0.006(6) 0.006(7) 0.009(6)
C50 0.045(10) 0.058(11) 0.043(9) -0.004(8) -0.004(8) -0.001(8)
C51 0.045(11) 0.078(14) 0.054(11) -0.001(10) -0.007(8) 0.004(9)
C52 0.065(13) 0.058(12) 0.070(13) -0.008(10) 0.015(10) 0.032(10)
C53 0.053(12) 0.089(15) 0.077(14) -0.040(12) 0.002(10) -0.042(11)
C54 0.053(11) 0.062(11) 0.051(10) -0.002(9) 0.008(9) -0.019(9)
Cl1 0.070(3) 0.086(4) 0.089(4) -0.021(3) -0.010(3) 0.009(3)
Cl2 0.097(4) 0.109(5) 0.052(3) 0.005(3) 0.006(3) 0.023(4)
C55 0.043(10) 0.060(11) 0.085(14) 0.015(10) 0.019(9) 0.014(9)
Cl3 0.076(3) 0.075(3) 0.077(3) 0.024(3) 0.005(3) 0.017(3)
Cl4 0.086(4) 0.096(4) 0.073(3) 0.002(3) -0.008(3) 0.039(3)
C56 0.055(12) 0.051(11) 0.14(2) 0.031(13) 0.033(13) 0.010(10)

loop_
_atom_type_symbol
_atom_type_description
_atom_type_scat_dispersion_real
_atom_type_scat_dispersion_imag
_atom_type_scat_source
Br Br -0.2901 2.4595 'International Tables Vol C Tables 4.2.6.8 and 6.1.1.4'
Ni Ni 0.3393 1.1124 'International Tables Vol C Tables 4.2.6.8 and 6.1.1.4'
Cl Cl 0.1484 0.1585 'International Tables Vol C Tables 4.2.6.8 and 6.1.1.4'
P P 0.1023 0.0942 'International Tables Vol C Tables 4.2.6.8 and 6.1.1.4'
N N 0.0061 0.0033 'International Tables Vol C Tables 4.2.6.8 and 6.1.1.4'
C C 0.0033 0.0016 'International Tables Vol C Tables 4.2.6.8 and 6.1.1.4'
H H 0.0000 0.0000 'International Tables Vol C Tables 4.2.6.8 and 6.1.1.4'

loop_
_geom_angle_atom_site_label_1
_geom_angle_atom_site_label_2
_geom_angle_atom_site_label_3
_geom_angle
_geom_angle_site_symmetry_1
_geom_angle_site_symmetry_3
_geom_angle_publ_flag
P1 Ni1 P2 74.62(15) . . ?
P1 Ni1 Br1 93.66(13) . . ?
P2 Ni1 Br1 168.06(14) . . ?
P1 Ni1 Br2 167.84(14) . . ?
P2 Ni1 Br2 93.41(13) . . ?
Br1 Ni1 Br2 98.38(9) . . ?
P3 Ni2 P4 74.45(15) . . ?
P3 Ni2 Br4 166.71(14) . . ?
P4 Ni2 Br4 92.61(12) . . ?
P3 Ni2 Br3 92.54(12) . . ?
P4 Ni2 Br3 166.52(14) . . ?
Br4 Ni2 Br3 100.56(9) . . ?
N1 P1 C1 110.0(6) . . ?
N1 P1 C7 110.4(6) . . ?
C1 P1 C7 111.7(7) . . ?
N1 P1 Ni1 94.9(4) . . ?
C1 P1 Ni1 116.4(5) . . ?
C7 P1 Ni1 112.2(5) . . ?
N1 P1 P2 42.4(4) . . ?
C1 P1 P2 121.5(5) . . ?
C7 P1 P2 125.7(5) . . ?
Ni1 P1 P2 52.74(12) . . ?
N1 P2 C13 110.2(6) . . ?
N1 P2 C19 106.9(7) . . ?
C13 P2 C19 108.9(7) . . ?
N1 P2 Ni1 94.3(4) . . ?
C13 P2 Ni1 115.1(5) . . ?
C19 P2 Ni1 119.9(5) . . ?
N1 P2 P1 41.8(4) . . ?
C13 P2 P1 120.5(5) . . ?
C19 P2 P1 127.7(6) . . ?
Ni1 P2 P1 52.65(12) . . ?
N2 P3 C37 108.7(6) . . ?
N2 P3 C31 107.9(6) . . ?
C37 P3 C31 109.8(6) . . ?
N2 P3 Ni2 94.7(4) . . ?
C37 P3 Ni2 117.6(5) . . ?
C31 P3 Ni2 116.5(5) . . ?
N2 P3 P4 42.0(4) . . ?
C37 P3 P4 126.8(5) . . ?
C31 P3 P4 120.7(5) . . ?
Ni2 P3 P4 52.84(12) . . ?
N2 P4 C43 109.3(6) . . ?
N2 P4 C49 108.5(6) . . ?
C43 P4 C49 109.2(7) . . ?
N2 P4 Ni2 94.0(4) . . ?
C43 P4 Ni2 114.8(5) . . ?
C49 P4 Ni2 119.5(5) . . ?
N2 P4 P3 41.4(4) . . ?
C43 P4 P3 120.5(5) . . ?
C49 P4 P3 127.6(5) . . ?
Ni2 P4 P3 52.71(12) . . ?
C25 N1 P1 132.9(9) . . ?
C25 N1 P2 129.7(10) . . ?
P1 N1 P2 95.8(6) . . ?
C27 N2 P3 134.7(9) . . ?
C27 N2 P4 128.6(9) . . ?
P3 N2 P4 96.6(5) . . ?
C6 C1 C2 120.6(14) . . ?
C6 C1 P1 119.1(11) . . ?
C2 C1 P1 120.1(11) . . ?
C1 C2 C3 121.5(15) . . ?
C2 C3 C4 115.4(15) . . ?
C5 C4 C3 123.6(15) . . ?
C4 C5 C6 120.0(16) . . ?
C1 C6 C5 118.6(15) . . ?
C12 C7 C8 118.5(16) . . ?
C12 C7 P1 117.3(13) . . ?
C8 C7 P1 122.6(12) . . ?
C7 C8 C9 120.8(17) . . ?
C8 C9 C10 116(2) . . ?
C11 C10 C9 122(2) . . ?
C10 C11 C12 121(2) . . ?
C11 C12 C7 122(2) . . ?
C14 C13 C18 119.5(13) . . ?
C14 C13 P2 124.2(11) . . ?
C18 C13 P2 116.2(10) . . ?
C13 C14 C15 120.9(14) . . ?
C16 C15 C14 118.6(15) . . ?
C15 C16 C17 121.9(16) . . ?
C16 C17 C18 120.7(16) . . ?
C17 C18 C13 118.2(14) . . ?
C20 C19 C24 120.7(16) . . ?
C20 C19 P2 120.4(13) . . ?
C24 C19 P2 118.8(13) . . ?
C19 C20 C21 118.2(18) . . ?
C22 C21 C20 120(2) . . ?
C23 C22 C21 120.5(18) . . ?
C22 C23 C24 119.9(18) . . ?
C19 C24 C23 120.3(18) . . ?
C30 C25 C26 121.1(14) . . ?
C30 C25 N1 120.8(13) . . ?
C26 C25 N1 117.9(12) . . ?
C25 C26 C27 116.9(12) . . ?
C28 C27 N2 119.2(11) . . ?
C28 C27 C26 120.7(11) . . ?
N2 C27 C26 120.1(11) . . ?
C29 C28 C27 118.3(12) . . ?
C30 C29 C28 121.6(13) . . ?
C29 C30 C25 121.1(13) . . ?
C32 C31 C36 119.0(14) . . ?
C32 C31 P3 118.7(12) . . ?
C36 C31 P3 122.2(11) . . ?
C31 C32 C33 124.6(16) . . ?
C34 C33 C32 117.3(16) . . ?
C33 C34 C35 122.1(17) . . ?
C34 C35 C36 118.1(16) . . ?
C31 C36 C35 118.4(15) . . ?
C42 C37 C38 118.0(13) . . ?
C42 C37 P3 121.6(11) . . ?
C38 C37 P3 118.3(10) . . ?
C39 C38 C37 120.6(13) . . ?
C38 C39 C40 118.9(15) . . ?
C41 C40 C39 120.1(15) . . ?
C40 C41 C42 119.3(16) . . ?
C37 C42 C41 122.7(16) . . ?
C48 C43 C44 118.9(13) . . ?
C48 C43 P4 120.1(11) . . ?
C44 C43 P4 120.9(11) . . ?
C43 C44 C45 120.1(13) . . ?
C46 C45 C44 118.3(14) . . ?
C47 C46 C45 120.3(14) . . ?
C46 C47 C48 122.4(15) . . ?
C47 C48 C43 119.5(15) . . ?
C50 C49 C54 119.0(15) . . ?
C50 C49 P4 117.5(11) . . ?
C54 C49 P4 123.3(13) . . ?
C51 C50 C49 121.1(16) . . ?
C50 C51 C52 119.4(18) . . ?
C53 C52 C51 123.0(18) . . ?
C52 C53 C54 117.5(17) . . ?
C53 C54 C49 119.7(16) . . ?
Cl2 C55 Cl1 112.3(9) . . ?
Cl4 C56 Cl3 110.0(9) . . ?
Cl6 C57 Cl5 104(2) . . ?
Cl8 C58 Cl7 98.7(19) . . ?
Cl9 C59 Cl9 115(2) 8_665 . ?

loop_
_geom_bond_atom_site_label_1
_geom_bond_atom_site_label_2
_geom_bond_distance
_geom_bond_site_symmetry_2
_geom_bond_publ_flag
Br1 Ni1 2.322(2) . ?
Br2 Ni1 2.323(2) . ?
Br3 Ni2 2.335(2) . ?
Br4 Ni2 2.329(2) . ?
Ni1 P1 2.114(4) . ?
Ni1 P2 2.116(4) . ?
Ni2 P3 2.117(4) . ?
Ni2 P4 2.121(4) . ?
P1 N1 1.719(12) . ?
P1 C1 1.817(15) . ?
P1 C7 1.831(16) . ?
P1 P2 2.563(5) . ?
P2 N1 1.737(11) . ?
P2 C13 1.794(13) . ?
P2 C19 1.815(17) . ?
P3 N2 1.707(11) . ?
P3 C37 1.773(14) . ?
P3 C31 1.800(15) . ?
P3 P4 2.564(5) . ?
P4 N2 1.726(11) . ?
P4 C43 1.778(14) . ?
P4 C49 1.800(15) . ?
N1 C25 1.425(18) . ?
N2 C27 1.430(15) . ?
C1 C6 1.35(2) . ?
C1 C2 1.37(2) . ?
C2 C3 1.39(2) . ?
C3 C4 1.41(2) . ?
C4 C5 1.29(2) . ?
C5 C6 1.42(2) . ?
C7 C12 1.35(2) . ?
C7 C8 1.35(2) . ?
C8 C9 1.39(3) . ?
C9 C10 1.42(3) . ?
C10 C11 1.28(3) . ?
C11 C12 1.33(3) . ?
C13 C14 1.37(2) . ?
C13 C18 1.407(19) . ?
C14 C15 1.42(2) . ?
C15 C16 1.33(2) . ?
C16 C17 1.38(2) . ?
C17 C18 1.39(2) . ?
C19 C20 1.37(2) . ?
C19 C24 1.37(2) . ?
C20 C21 1.42(3) . ?
C21 C22 1.36(3) . ?
C22 C23 1.36(3) . ?
C23 C24 1.39(2) . ?
C25 C30 1.376(19) . ?
C25 C26 1.40(2) . ?
C26 C27 1.445(17) . ?
C27 C28 1.403(18) . ?
C28 C29 1.389(19) . ?
C29 C30 1.357(19) . ?
C31 C32 1.353(19) . ?
C31 C36 1.39(2) . ?
C32 C33 1.39(2) . ?
C33 C34 1.32(2) . ?
C34 C35 1.43(2) . ?
C35 C36 1.43(2) . ?
C37 C42 1.36(2) . ?
C37 C38 1.407(19) . ?
C38 C39 1.40(2) . ?
C39 C40 1.42(2) . ?
C40 C41 1.36(2) . ?
C41 C42 1.40(2) . ?
C43 C48 1.391(19) . ?
C43 C44 1.41(2) . ?
C44 C45 1.43(2) . ?
C45 C46 1.39(2) . ?
C46 C47 1.36(2) . ?
C47 C48 1.39(2) . ?
C49 C50 1.38(2) . ?
C49 C54 1.40(2) . ?
C50 C51 1.33(2) . ?
C51 C52 1.37(3) . ?
C52 C53 1.35(3) . ?
C53 C54 1.40(3) . ?
Cl1 C55 1.758(16) . ?
Cl2 C55 1.732(15) . ?
Cl3 C56 1.748(15) . ?
Cl4 C56 1.747(16) . ?
Cl5 C57 1.76(2) . ?
Cl6 C57 1.73(2) . ?
Cl7 C58 1.76(2) . ?
Cl8 C58 1.75(2) . ?
Cl9 C59 1.74(2) . ?
C59 Cl9 1.74(2) 8_665 ?
